data_2019513
loop_
_publ_author_name
'Mouas Toma, Nardjes'
'Daran, Jean-Claude'
'Merazig, Hocine'
'Manoury, Eric'

_publ_section_title
;
 A new <i>P</i>,<i>S</i>-coordinating ferrocenyl ligand: synthesis of a
 precursor and its coordination compounds with Pd^II^ and Pt^II^
;
_journal_coeditor_code FA3335
_journal_issue 5
_journal_name_full 'Acta Crystallographica Section C'
_journal_page_first 460
_journal_page_last 464
_journal_paper_doi 10.1107/S2053229614007554
_journal_volume 70
_journal_year 2014
_chemical_formula_iupac '[Fe (C5 H5) (C30 H25 P2 S3)]'
_chemical_formula_moiety 'C35 H30 Fe P2 S3'
_chemical_formula_sum 'C35 H30 Fe P2 S3'
_chemical_formula_weight 664.56
_chemical_name_systematic 1-(diphenylphosphinothioyl)-2-{[(diphenylphosphinothioyl)sulfanyl]methyl}ferrocene
_space_group_IT_number 14
_symmetry_cell_setting monoclinic
_symmetry_space_group_name_Hall '-P 2ybc'
_symmetry_space_group_name_H-M 'P 1 21/c 1'
_atom_sites_solution_hydrogens geom
_audit_creation_method SHELXL97
_cell_angle_alpha 90.00
_cell_angle_beta 97.311(4)
_cell_angle_gamma 90.00
_cell_formula_units_Z 4
_cell_length_a 10.7284(4)
_cell_length_b 23.9422(11)
_cell_length_c 12.0949(6)
_cell_measurement_reflns_used 19578
_cell_measurement_temperature 180(2)
_cell_measurement_theta_max 28.3504
_cell_measurement_theta_min 3.0595
_cell_volume 3081.5(2)
_computing_cell_refinement 'CrysAlis PRO (Agilent, 2012)'
_computing_data_collection 'CrysAlis PRO (Agilent, 2012)'
_computing_data_reduction 'CrysAlis PRO (Agilent, 2012)'
_computing_molecular_graphics
;
ORTEPIII (Burnett & Johnson, 1996) and ORTEP-3 for Windows (Farrugia,
2012)
;
_computing_publication_material 'SHELXL2013 (Sheldrick, 2008)'
_computing_structure_refinement 'SHELXL2013 (Sheldrick, 2008)'
_computing_structure_solution 'SIR97 (Altomare <i>et al.</i>, 1999)'
_diffrn_ambient_temperature 180(2)
_diffrn_detector_area_resol_mean 8.2632
_diffrn_measured_fraction_theta_full 0.994
_diffrn_measured_fraction_theta_max 0.994
_diffrn_measurement_device_type 'Oxford Xcalibur diffractometer with Sapphire1 detector and long-nozzle cooler'
_diffrn_measurement_method \w
_diffrn_radiation_monochromator graphite
_diffrn_radiation_source 'fine-focus sealed tube'
_diffrn_radiation_type MoK\a
_diffrn_radiation_wavelength 0.71073
_diffrn_reflns_av_R_equivalents 0.0371
_diffrn_reflns_limit_h_max 13
_diffrn_reflns_limit_h_min -13
_diffrn_reflns_limit_k_max 30
_diffrn_reflns_limit_k_min -30
_diffrn_reflns_limit_l_max 15
_diffrn_reflns_limit_l_min -15
_diffrn_reflns_number 32489
_diffrn_reflns_theta_full 27.100
_diffrn_reflns_theta_max 27.103
_diffrn_reflns_theta_min 3.066
_exptl_absorpt_coefficient_mu 0.821
_exptl_absorpt_correction_T_max 1.0
_exptl_absorpt_correction_T_min 0.686
_exptl_absorpt_correction_type multi-scan
_exptl_absorpt_process_details '(CrysAlis PRO; Oxford Diffraction, 2010)'
_exptl_crystal_colour orange
_exptl_crystal_density_diffrn 1.432
_exptl_crystal_density_method 'not measured'
_exptl_crystal_description block
_exptl_crystal_F_000 1376
_exptl_crystal_size_max 0.75
_exptl_crystal_size_mid 0.62
_exptl_crystal_size_min 0.50
_refine_diff_density_max 0.346
_refine_diff_density_min -0.397
_refine_ls_extinction_method none
_refine_ls_goodness_of_fit_ref 1.034
_refine_ls_hydrogen_treatment constr
_refine_ls_matrix_type full
_refine_ls_number_parameters 370
_refine_ls_number_reflns 6763
_refine_ls_number_restraints 0
_refine_ls_restrained_S_all 1.034
_refine_ls_R_factor_all 0.0380
_refine_ls_R_factor_gt 0.0299
_refine_ls_shift/su_max 0.001
_refine_ls_shift/su_mean 0.000
_refine_ls_structure_factor_coef Fsqd
_refine_ls_weighting_details 'w = 1/[\s^2^(Fo^2^)+(0.0365P)^2^+1.6561P] where P=(Fo^2^+2Fc^2^)/3'
_refine_ls_weighting_scheme calc
_refine_ls_wR_factor_gt 0.0719
_refine_ls_wR_factor_ref 0.0749
_reflns_number_gt 5819
_reflns_number_total 6763
_reflns_threshold_expression I>2\s(I)
_cod_data_source_file fa3335sup1.cif
_cod_data_source_block 2
_cod_depositor_comments 'Adding full bibliography for 2019513--2019515.cif.'
_cod_original_sg_symbol_H-M 'P 21/c'
_cod_database_code 2019513
_cod_database_fobs_code 2019513

loop_
_symmetry_equiv_pos_as_xyz
'x, y, z'
'-x, y+1/2, -z+1/2'
'-x, -y, -z'
'x, -y-1/2, z-1/2'

loop_
_atom_site_type_symbol
_atom_site_label
_atom_site_fract_x
_atom_site_fract_y
_atom_site_fract_z
_atom_site_U_iso_or_equiv
_atom_site_adp_type
_atom_site_calc_flag
_atom_site_occupancy
Fe Fe1 0.67877(2) 0.01569(2) 0.34245(2) 0.02225(7) Uani d 1
S S1 0.55818(5) 0.10535(2) 0.05226(4) 0.03312(11) Uani d 1
S S2 0.81884(4) 0.20326(2) 0.30072(3) 0.02181(9) Uani d 1
S S3 1.07687(4) 0.15148(2) 0.45763(4) 0.03104(11) Uani d 1
P P1 0.48494(4) 0.10853(2) 0.19230(4) 0.02038(9) Uani d 1
P P2 0.93866(4) 0.20425(2) 0.45098(3) 0.01853(9) Uani d 1
C C1 0.58641(15) 0.08910(6) 0.31561(13) 0.0188(3) Uani d 1
C C2 0.71983(15) 0.09855(6) 0.34139(13) 0.0194(3) Uani d 1
C C3 0.75804(17) 0.07563(7) 0.44893(14) 0.0238(3) Uani d 1
H H3 0.8414 0.0755 0.4865 0.029 Uiso calc 1
C C4 0.65162(18) 0.05301(7) 0.49053(15) 0.0266(4) Uani d 1
H H4 0.6511 0.0356 0.5610 0.032 Uiso calc 1
C C5 0.54625(16) 0.06073(7) 0.40962(14) 0.0240(3) Uani d 1
H H5 0.4628 0.0491 0.4162 0.029 Uiso calc 1
C C6 0.7805(2) -0.02143(9) 0.2317(2) 0.0430(5) Uani d 1
H H6 0.8353 -0.0027 0.1881 0.052 Uiso calc 1
C C7 0.6517(2) -0.03169(9) 0.20042(19) 0.0453(6) Uani d 1
H H7 0.6043 -0.0214 0.1317 0.054 Uiso calc 1
C C8 0.6055(2) -0.05970(8) 0.2883(2) 0.0485(6) Uani d 1
H H8 0.5212 -0.0716 0.2896 0.058 Uiso calc 1
C C9 0.7056(2) -0.06729(8) 0.3743(2) 0.0468(6) Uani d 1
H H9 0.7008 -0.0851 0.4438 0.056 Uiso calc 1
C C10 0.8138(2) -0.04379(9) 0.3390(2) 0.0427(5) Uani d 1
H H10 0.8953 -0.0431 0.3803 0.051 Uiso calc 1
C C21 0.80586(15) 0.12796(7) 0.27354(14) 0.0220(3) Uani d 1
H H21A 0.7756 0.1221 0.1936 0.026 Uiso calc 1
H H21B 0.8905 0.1110 0.2888 0.026 Uiso calc 1
C C111 0.34836(16) 0.06368(7) 0.19242(15) 0.0245(4) Uani d 1
C C112 0.33480(17) 0.01742(8) 0.12312(16) 0.0297(4) Uani d 1
H H112 0.3956 0.0098 0.0745 0.036 Uiso calc 1
C C113 0.23261(19) -0.01771(8) 0.12476(19) 0.0384(5) Uani d 1
H H113 0.2234 -0.0494 0.0772 0.046 Uiso calc 1
C C114 0.14420(19) -0.00686(8) 0.1951(2) 0.0401(5) Uani d 1
H H114 0.0746 -0.0313 0.1963 0.048 Uiso calc 1
C C115 0.15629(18) 0.03941(8) 0.26390(19) 0.0371(5) Uani d 1
H H115 0.0951 0.0468 0.3122 0.044 Uiso calc 1
C C116 0.25799(17) 0.07497(8) 0.26221(17) 0.0304(4) Uani d 1
H H116 0.2660 0.1071 0.3087 0.036 Uiso calc 1
C C121 0.42835(15) 0.17753(7) 0.21989(16) 0.0251(4) Uani d 1
C C122 0.34943(19) 0.20409(9) 0.1359(2) 0.0406(5) Uani d 1
H H122 0.3236 0.1853 0.0676 0.049 Uiso calc 1
C C123 0.3088(2) 0.25792(10) 0.1519(3) 0.0562(7) Uani d 1
H H123 0.2537 0.2760 0.0953 0.067 Uiso calc 1
C C124 0.3483(2) 0.28520(9) 0.2501(3) 0.0568(8) Uani d 1
H H124 0.3227 0.3227 0.2597 0.068 Uiso calc 1
C C125 0.4238(2) 0.25923(9) 0.3341(2) 0.0481(6) Uani d 1
H H125 0.4488 0.2783 0.4023 0.058 Uiso calc 1
C C126 0.46399(18) 0.20472(8) 0.31954(18) 0.0331(4) Uani d 1
H H126 0.5158 0.1863 0.3780 0.040 Uiso calc 1
C C211 0.83973(16) 0.19367(7) 0.55963(14) 0.0209(3) Uani d 1
C C212 0.88425(19) 0.16251(7) 0.65311(15) 0.0292(4) Uani d 1
H H212 0.9679 0.1487 0.6621 0.035 Uiso calc 1
C C213 0.8057(2) 0.15166(8) 0.73336(16) 0.0377(5) Uani d 1
H H213 0.8364 0.1308 0.7979 0.045 Uiso calc 1
C C214 0.6847(2) 0.17062(9) 0.72043(17) 0.0403(5) Uani d 1
H H214 0.6309 0.1618 0.7745 0.048 Uiso calc 1
C C215 0.64057(19) 0.20267(9) 0.62876(17) 0.0370(5) Uani d 1
H H215 0.5570 0.2166 0.6208 0.044 Uiso calc 1
C C216 0.71777(16) 0.21445(8) 0.54851(15) 0.0268(4) Uani d 1
H H216 0.6875 0.2367 0.4858 0.032 Uiso calc 1
C C221 0.98860(15) 0.27645(7) 0.45827(14) 0.0218(3) Uani d 1
C C222 1.07424(19) 0.29455(8) 0.38968(18) 0.0355(4) Uani d 1
H H222 1.1041 0.2695 0.3381 0.043 Uiso calc 1
C C223 1.1164(2) 0.34916(9) 0.3964(2) 0.0405(5) Uani d 1
H H223 1.1738 0.3617 0.3480 0.049 Uiso calc 1
C C224 1.07633(19) 0.38538(8) 0.47180(18) 0.0352(4) Uani d 1
H H224 1.1075 0.4226 0.4772 0.042 Uiso calc 1
C C225 0.9913(3) 0.36781(9) 0.5393(2) 0.0513(6) Uani d 1
H H225 0.9624 0.3930 0.5911 0.062 Uiso calc 1
C C226 0.9471(2) 0.31333(9) 0.53275(18) 0.0438(6) Uani d 1
H H226 0.8879 0.3014 0.5799 0.053 Uiso calc 1

loop_
_atom_site_aniso_label
_atom_site_aniso_U_11
_atom_site_aniso_U_22
_atom_site_aniso_U_33
_atom_site_aniso_U_12
_atom_site_aniso_U_13
_atom_site_aniso_U_23
Fe1 0.02593(13) 0.01308(11) 0.02655(14) 0.00217(9) -0.00119(9) -0.00136(9)
S1 0.0376(3) 0.0404(3) 0.0220(2) -0.0030(2) 0.00619(18) -0.00167(19)
S2 0.0275(2) 0.01965(19) 0.0178(2) -0.00249(16) 0.00097(15) 0.00310(15)
S3 0.0225(2) 0.0270(2) 0.0428(3) 0.00562(17) 0.00124(18) -0.00381(19)
P1 0.0208(2) 0.0180(2) 0.0220(2) 0.00031(16) 0.00122(15) -0.00052(16)
P2 0.01922(19) 0.01693(19) 0.0195(2) -0.00074(15) 0.00259(15) 0.00007(15)
C1 0.0212(8) 0.0135(7) 0.0219(8) 0.0013(6) 0.0036(6) -0.0016(6)
C2 0.0231(8) 0.0135(7) 0.0215(8) 0.0008(6) 0.0019(6) -0.0017(6)
C3 0.0299(9) 0.0170(8) 0.0233(9) -0.0022(7) -0.0019(7) -0.0016(6)
C4 0.0396(10) 0.0187(8) 0.0213(9) -0.0037(7) 0.0033(7) 0.0023(7)
C5 0.0279(9) 0.0184(8) 0.0266(9) -0.0018(7) 0.0073(7) 0.0003(7)
C6 0.0533(13) 0.0292(10) 0.0487(13) 0.0134(9) 0.0156(10) -0.0090(9)
C7 0.0600(14) 0.0299(10) 0.0419(12) 0.0166(10) -0.0101(10) -0.0191(9)
C8 0.0465(12) 0.0188(9) 0.0782(18) -0.0017(9) 0.0009(12) -0.0181(10)
C9 0.0690(16) 0.0155(9) 0.0556(14) 0.0110(9) 0.0061(12) 0.0031(9)
C10 0.0416(12) 0.0280(10) 0.0555(14) 0.0174(9) -0.0049(10) -0.0085(9)
C21 0.0228(8) 0.0209(8) 0.0226(8) -0.0022(6) 0.0038(6) -0.0043(6)
C111 0.0216(8) 0.0201(8) 0.0306(9) 0.0014(6) -0.0006(7) -0.0004(7)
C112 0.0289(9) 0.0243(9) 0.0358(10) 0.0005(7) 0.0033(7) -0.0040(7)
C113 0.0353(10) 0.0237(9) 0.0552(14) -0.0033(8) 0.0016(9) -0.0084(9)
C114 0.0279(10) 0.0234(9) 0.0684(15) -0.0052(8) 0.0045(9) -0.0005(9)
C115 0.0262(9) 0.0301(10) 0.0564(13) 0.0003(8) 0.0113(9) 0.0001(9)
C116 0.0264(9) 0.0239(9) 0.0412(11) 0.0007(7) 0.0057(8) -0.0053(8)
C121 0.0200(8) 0.0177(8) 0.0380(10) 0.0015(6) 0.0053(7) 0.0041(7)
C122 0.0288(10) 0.0350(11) 0.0562(14) 0.0007(8) -0.0016(9) 0.0155(10)
C123 0.0307(11) 0.0378(13) 0.101(2) 0.0130(10) 0.0131(12) 0.0341(14)
C124 0.0461(13) 0.0235(10) 0.110(2) 0.0139(10) 0.0451(15) 0.0138(13)
C125 0.0551(14) 0.0252(10) 0.0703(16) 0.0027(10) 0.0322(12) -0.0081(10)
C126 0.0352(10) 0.0229(9) 0.0426(11) 0.0047(8) 0.0104(8) -0.0035(8)
C211 0.0273(8) 0.0163(7) 0.0195(8) -0.0042(6) 0.0048(6) -0.0020(6)
C212 0.0435(11) 0.0212(8) 0.0226(9) 0.0015(8) 0.0029(8) 0.0006(7)
C213 0.0694(15) 0.0220(9) 0.0235(10) -0.0057(9) 0.0125(9) 0.0032(7)
C214 0.0580(14) 0.0340(11) 0.0337(11) -0.0193(10) 0.0251(10) -0.0089(9)
C215 0.0308(10) 0.0439(12) 0.0384(11) -0.0077(9) 0.0127(8) -0.0121(9)
C216 0.0271(9) 0.0291(9) 0.0240(9) -0.0018(7) 0.0034(7) -0.0030(7)
C221 0.0234(8) 0.0192(8) 0.0225(8) -0.0033(6) 0.0024(6) 0.0006(6)
C222 0.0372(10) 0.0250(9) 0.0486(12) -0.0021(8) 0.0219(9) -0.0018(8)
C223 0.0373(11) 0.0303(10) 0.0581(14) -0.0070(9) 0.0221(10) 0.0055(10)
C224 0.0395(11) 0.0229(9) 0.0423(12) -0.0111(8) 0.0022(9) 0.0010(8)
C225 0.0856(18) 0.0306(11) 0.0438(13) -0.0223(11) 0.0315(12) -0.0164(10)
C226 0.0705(15) 0.0307(10) 0.0364(12) -0.0217(10) 0.0311(11) -0.0113(9)

loop_
_atom_type_symbol
_atom_type_description
_atom_type_scat_dispersion_real
_atom_type_scat_dispersion_imag
_atom_type_scat_source
C C 0.0033 0.0016 'International Tables Vol C Tables 4.2.6.8 and 6.1.1.4'
H H 0.0000 0.0000 'International Tables Vol C Tables 4.2.6.8 and 6.1.1.4'
P P 0.1023 0.0942 'International Tables Vol C Tables 4.2.6.8 and 6.1.1.4'
S S 0.1246 0.1234 'International Tables Vol C Tables 4.2.6.8 and 6.1.1.4'
Fe Fe 0.3463 0.8444 'International Tables Vol C Tables 4.2.6.8 and 6.1.1.4'

loop_
_geom_angle_atom_site_label_1
_geom_angle_atom_site_label_2
_geom_angle_atom_site_label_3
_geom_angle
C1 Fe1 C2 41.69(6)
C1 Fe1 C5 41.48(7)
C2 Fe1 C5 69.40(7)
C1 Fe1 C10 159.98(9)
C2 Fe1 C10 121.82(8)
C5 Fe1 C10 156.13(9)
C1 Fe1 C6 124.47(8)
C2 Fe1 C6 106.68(8)
C5 Fe1 C6 162.61(8)
C10 Fe1 C6 40.44(9)
C1 Fe1 C9 158.75(9)
C2 Fe1 C9 158.04(9)
C5 Fe1 C9 122.05(9)
C10 Fe1 C9 40.34(10)
C6 Fe1 C9 67.93(10)
C1 Fe1 C3 69.30(7)
C2 Fe1 C3 40.90(6)
C5 Fe1 C3 68.37(7)
C10 Fe1 C3 105.33(8)
C6 Fe1 C3 120.46(9)
C9 Fe1 C3 121.93(9)
C1 Fe1 C8 123.73(8)
C2 Fe1 C8 159.24(9)
C5 Fe1 C8 109.66(8)
C10 Fe1 C8 67.75(9)
C6 Fe1 C8 67.68(10)
C9 Fe1 C8 40.42(10)
C3 Fe1 C8 159.45(9)
C1 Fe1 C7 109.40(8)
C2 Fe1 C7 122.89(9)
C5 Fe1 C7 126.64(8)
C10 Fe1 C7 67.72(9)
C6 Fe1 C7 40.31(9)
C9 Fe1 C7 67.68(10)
C3 Fe1 C7 157.26(9)
C8 Fe1 C7 40.00(10)
C1 Fe1 C4 68.98(7)
C2 Fe1 C4 68.65(7)
C5 Fe1 C4 40.33(7)
C10 Fe1 C4 120.15(8)
C6 Fe1 C4 155.53(9)
C9 Fe1 C4 106.94(9)
C3 Fe1 C4 40.36(7)
C8 Fe1 C4 124.91(9)
C7 Fe1 C4 161.99(9)
C21 S2 P2 101.03(6)
C1 P1 C121 105.46(8)
C1 P1 C111 104.51(8)
C121 P1 C111 104.50(8)
C1 P1 S1 116.22(6)
C121 P1 S1 112.14(6)
C111 P1 S1 112.98(6)
C221 P2 C211 107.21(8)
C221 P2 S3 113.57(6)
C211 P2 S3 113.22(6)
C221 P2 S2 101.47(6)
C211 P2 S2 106.11(6)
S3 P2 S2 114.26(3)
C5 C1 C2 106.98(14)
C5 C1 P1 124.73(12)
C2 C1 P1 128.29(12)
C5 C1 Fe1 69.66(9)
C2 C1 Fe1 69.49(9)
P1 C1 Fe1 126.30(8)
C3 C2 C1 107.42(14)
C3 C2 C21 124.05(15)
C1 C2 C21 128.51(15)
C3 C2 Fe1 69.83(9)
C1 C2 Fe1 68.81(9)
C21 C2 Fe1 127.99(11)
C4 C3 C2 108.76(15)
C4 C3 Fe1 70.39(10)
C2 C3 Fe1 69.26(9)
C4 C3 H3 125.6
C2 C3 H3 125.6
Fe1 C3 H3 126.3
C5 C4 C3 108.39(15)
C5 C4 Fe1 69.03(10)
C3 C4 Fe1 69.25(10)
C5 C4 H4 125.8
C3 C4 H4 125.8
Fe1 C4 H4 127.5
C4 C5 C1 108.46(15)
C4 C5 Fe1 70.64(10)
C1 C5 Fe1 68.86(9)
C4 C5 H5 125.8
C1 C5 H5 125.8
Fe1 C5 H5 126.3
C10 C6 C7 107.9(2)
C10 C6 Fe1 69.74(12)
C7 C6 Fe1 70.28(12)
C10 C6 H6 126.1
C7 C6 H6 126.1
Fe1 C6 H6 125.5
C8 C7 C6 108.1(2)
C8 C7 Fe1 69.81(12)
C6 C7 Fe1 69.41(12)
C8 C7 H7 126.0
C6 C7 H7 126.0
Fe1 C7 H7 126.4
C7 C8 C9 108.2(2)
C7 C8 Fe1 70.19(12)
C9 C8 Fe1 69.56(12)
C7 C8 H8 125.9
C9 C8 H8 125.9
Fe1 C8 H8 125.9
C10 C9 C8 107.8(2)
C10 C9 Fe1 69.77(11)
C8 C9 Fe1 70.02(12)
C10 C9 H9 126.1
C8 C9 H9 126.1
Fe1 C9 H9 125.7
C9 C10 C6 108.1(2)
C9 C10 Fe1 69.89(12)
C6 C10 Fe1 69.82(11)
C9 C10 H10 126.0
C6 C10 H10 126.0
Fe1 C10 H10 125.9
C2 C21 S2 113.86(11)
C2 C21 H21A 108.8
S2 C21 H21A 108.8
C2 C21 H21B 108.8
S2 C21 H21B 108.8
H21A C21 H21B 107.7
C112 C111 C116 119.67(17)
C112 C111 P1 119.64(14)
C116 C111 P1 120.68(13)
C113 C112 C111 119.98(18)
C113 C112 H112 120.0
C111 C112 H112 120.0
C114 C113 C112 120.22(19)
C114 C113 H113 119.9
C112 C113 H113 119.9
C113 C114 C115 120.27(18)
C113 C114 H114 119.9
C115 C114 H114 119.9
C114 C115 C116 119.83(19)
C114 C115 H115 120.1
C116 C115 H115 120.1
C115 C116 C111 120.02(18)
C115 C116 H116 120.0
C111 C116 H116 120.0
C126 C121 C122 119.84(18)
C126 C121 P1 122.04(14)
C122 C121 P1 118.09(16)
C123 C122 C121 119.8(2)
C123 C122 H122 120.1
C121 C122 H122 120.1
C124 C123 C122 119.8(2)
C124 C123 H123 120.1
C122 C123 H123 120.1
C125 C124 C123 121.0(2)
C125 C124 H124 119.5
C123 C124 H124 119.5
C124 C125 C126 119.7(2)
C124 C125 H125 120.1
C126 C125 H125 120.1
C121 C126 C125 119.8(2)
C121 C126 H126 120.1
C125 C126 H126 120.1
C212 C211 C216 119.56(16)
C212 C211 P2 119.62(14)
C216 C211 P2 120.77(13)
C211 C212 C213 119.57(18)
C211 C212 H212 120.2
C213 C212 H212 120.2
C214 C213 C212 120.70(19)
C214 C213 H213 119.6
C212 C213 H213 119.6
C213 C214 C215 120.04(18)
C213 C214 H214 120.0
C215 C214 H214 120.0
C214 C215 C216 120.12(19)
C214 C215 H215 119.9
C216 C215 H215 119.9
C215 C216 C211 119.96(18)
C215 C216 H216 120.0
C211 C216 H216 120.0
C226 C221 C222 119.13(17)
C226 C221 P2 121.80(14)
C222 C221 P2 119.03(14)
C223 C222 C221 119.87(18)
C223 C222 H222 120.1
C221 C222 H222 120.1
C224 C223 C222 120.74(19)
C224 C223 H223 119.6
C222 C223 H223 119.6
C225 C224 C223 119.62(18)
C225 C224 H224 120.2
C223 C224 H224 120.2
C224 C225 C226 120.3(2)
C224 C225 H225 119.8
C226 C225 H225 119.8
C221 C226 C225 120.29(19)
C221 C226 H226 119.9
C225 C226 H226 119.9

loop_
_geom_bond_atom_site_label_1
_geom_bond_atom_site_label_2
_geom_bond_distance
Fe1 C1 2.0236(15)
Fe1 C2 2.0327(16)
Fe1 C5 2.0343(17)
Fe1 C10 2.0357(19)
Fe1 C6 2.037(2)
Fe1 C9 2.037(2)
Fe1 C3 2.0403(16)
Fe1 C8 2.043(2)
Fe1 C7 2.048(2)
Fe1 C4 2.0553(18)
S1 P1 1.9572(6)
S2 C21 1.8348(17)
S2 P2 2.0884(6)
S3 P2 1.9419(6)
P1 C1 1.7923(17)
P1 C121 1.8059(17)
P1 C111 1.8168(18)
P2 C221 1.8086(17)
P2 C211 1.8091(17)
C1 C5 1.437(2)
C1 C2 1.444(2)
C2 C3 1.423(2)
C2 C21 1.488(2)
C3 C4 1.413(3)
C3 H3 0.9500
C4 C5 1.410(2)
C4 H4 0.9500
C5 H5 0.9500
C6 C10 1.407(3)
C6 C7 1.407(3)
C6 H6 0.9500
C7 C8 1.399(4)
C7 H7 0.9500
C8 C9 1.410(3)
C8 H8 0.9500
C9 C10 1.404(3)
C9 H9 0.9500
C10 H10 0.9500
C21 H21A 0.9900
C21 H21B 0.9900
C111 C112 1.385(2)
C111 C116 1.391(3)
C112 C113 1.384(3)
C112 H112 0.9500
C113 C114 1.377(3)
C113 H113 0.9500
C114 C115 1.382(3)
C114 H114 0.9500
C115 C116 1.386(3)
C115 H115 0.9500
C116 H116 0.9500
C121 C126 1.380(3)
C121 C122 1.391(3)
C122 C123 1.382(3)
C122 H122 0.9500
C123 C124 1.374(4)
C123 H123 0.9500
C124 C125 1.366(4)
C124 H124 0.9500
C125 C126 1.393(3)
C125 H125 0.9500
C126 H126 0.9500
C211 C212 1.388(2)
C211 C216 1.390(2)
C212 C213 1.389(3)
C212 H212 0.9500
C213 C214 1.365(3)
C213 H213 0.9500
C214 C215 1.382(3)
C214 H214 0.9500
C215 C216 1.383(3)
C215 H215 0.9500
C216 H216 0.9500
C221 C226 1.375(3)
C221 C222 1.384(3)
C222 C223 1.383(3)
C222 H222 0.9500
C223 C224 1.367(3)
C223 H223 0.9500
C224 C225 1.366(3)
C224 H224 0.9500
C225 C226 1.387(3)
C225 H225 0.9500
C226 H226 0.9500
